data_2010141
loop_
_publ_author_name
'Thiruvalluvar, A.'
'Parthasarathi, V.'
'Nagarajan, A.'
'Pillay, M.K.'

_publ_section_title
;
 5-Phenyl-3-oxa-4-azatricyclo[5.2.1.0^2,6^]dec-4-ene
;
_journal_issue 11
_journal_name_full 'Acta Crystallographica Section C'
_journal_page_first 1812
_journal_page_last 1814
_journal_paper_doi 10.1107/S0108270194001125
_journal_volume 50
_journal_year 1994
_chemical_formula_sum 'C14 H15 N O'
_chemical_formula_weight 213.3
_space_group_IT_number 14
_space_group_name_Hall '-P 2yn'
_space_group_name_H-M_alt 'P 1 21/n 1'
_symmetry_cell_setting monoclinic
_symmetry_space_group_name_Hall '-P 2yn'
_symmetry_space_group_name_H-M 'P 1 21/n 1'
_atom_type_scat_source 'SHELX76 (Sheldrick, 1976)'
_cell_angle_alpha 90.
_cell_angle_beta 92.19(3)
_cell_angle_gamma 90.
_cell_formula_units_Z 4
_cell_length_a 12.456(8)
_cell_length_b 6.279(2)
_cell_length_c 14.409(3)
_cell_measurement_reflns_used 22
_cell_measurement_temperature 298
_cell_measurement_theta_max 18.6
_cell_measurement_theta_min 10.1
_cell_volume 1126.1(8)
_diffrn_measurement_device 'Enraf-Nonius CAD-4'
_diffrn_measurement_method \w-2\q
_diffrn_radiation_type MoK\a
_diffrn_radiation_wavelength 0.71069
_diffrn_reflns_av_R_equivalents 0.04
_diffrn_reflns_limit_h_max 14
_diffrn_reflns_limit_h_min 0
_diffrn_reflns_limit_k_max 7
_diffrn_reflns_limit_k_min 0
_diffrn_reflns_limit_l_max 17
_diffrn_reflns_limit_l_min -17
_diffrn_reflns_number 2328
_diffrn_reflns_theta_max 25
_diffrn_standards_decay_% none
_diffrn_standards_interval_count 100
_diffrn_standards_number 2
_exptl_absorpt_coefficient_mu 0.07
_exptl_absorpt_correction_type none
_exptl_crystal_colour colourless
_exptl_crystal_density_diffrn 1.26
_exptl_crystal_density_meas 1.27
_exptl_crystal_density_method 'flotation in aq KBr'
_exptl_crystal_description plate
_exptl_crystal_size_max 0.3
_exptl_crystal_size_mid 0.25
_exptl_crystal_size_min 0.1
_refine_diff_density_max 0.43
_refine_diff_density_min -0.29
_refine_ls_extinction_method none
_refine_ls_goodness_of_fit_obs 2.49
_refine_ls_hydrogen_treatment noref
_refine_ls_number_parameters 145
_refine_ls_number_reflns 1368
_refine_ls_R_factor_obs 0.076
_refine_ls_shift/esd_max 0.001
_refine_ls_structure_factor_coef F
_refine_ls_weighting_details 'w = 1/[\s^2^(F) + 0.001F^2^]'
_refine_ls_weighting_scheme calc
_refine_ls_wR_factor_obs 0.073
_reflns_number_observed 1368
_reflns_number_total 1488
_reflns_observed_criterion F>6\s(F)
_cod_data_source_file al1074.cif
_cod_data_source_block al1074_structure_1_of_1
_cod_depositor_comments
;
The following automatic conversions were performed:

'_refine_ls_weighting_scheme' value '1/[\s^2^(F) + 0.001F^2^]' was
changed to 'calc'. New tag '_refine_ls_weighting_details' was
created. The value of the new tag was set to 'w = 1/[\s^2^(F) +
0.001F^2^]'.

Automatic conversion script
Id: cif_fix_values 3143 2015-03-26 13:38:13Z robertas 
;
_cod_original_sg_symbol_H-M 'P 21/n'
_cod_database_code 2010141

loop_
_space_group_symop_id
_space_group_symop_operation_xyz
1 x,y,z
2 -x+1/2,y+1/2,-z+1/2
3 -x,-y,-z
4 x+1/2,-y+1/2,z+1/2

loop_
_atom_site_label
_atom_site_fract_x
_atom_site_fract_y
_atom_site_fract_z
_atom_site_U_iso_or_equiv
C1 .3484(2) -.0519(5) 1.0109(2) .0600(10)
C2 .2337(2) -.0282(5) .9764(2) .0500(10)
O3 .2068(2) .1926(3) .95470(10) .0640(10)
N4 .1262(2) .2636(4) 1.0129(2) .0550(10)
C5 .1043(2) .1157(4) 1.0706(2) .0420(10)
C6 .1676(2) -.0831(4) 1.0605(2) .0410(10)
C7 .2564(2) -.1239(4) 1.1369(2) .0510(10)
C8 .3073(3) -.3364(5) 1.1153(2) .0650(10)
C9 .3683(3) -.2896(6) 1.0269(3) .0720(10)
C10 .3429(2) .0317(5) 1.1100(2) .0610(10)
C51 .0224(2) .1526(4) 1.1402(2) .0440(10)
C52 -.0263(3) .3501(5) 1.1494(2) .0620(10)
C53 -.1024(3) .3822(6) 1.2142(3) .0770(10)
C54 -.1305(3) .2181(8) 1.2717(3) .0820(10)
C55 -.0853(3) .0217(7) 1.2633(2) .0720(10)
C56 -.0076(2) -.0128(5) 1.1976(2) .0550(10)
H1 .4033 .0051 .9737 .066
H2 .2162 -.1174 .9247 .055
H6 .1244 -.2062 1.0499 .046
H7 .2280 -.1023 1.1964 .056
H8A .2594 -.4539 1.1097 .072
H8B .3564 -.3726 1.1649 .072
H9A .4438 -.3150 1.0303 .079
H9B .3393 -.3756 .9777 .079
H10A .3178 .1744 1.1132 .067
H10B .4128 .0182 1.1383 .067
H52 -.0015 .4623 1.1113 .068
H53 -.1299 .5226 1.2229 .085
H54 -.1921 .2453 1.3070 .090
H55 -.1052 -.1001 1.2979 .079
H56 .0253 -.1489 1.1937 .060

loop_
_geom_angle_atom_site_label_1
_geom_angle_atom_site_label_2
_geom_angle_atom_site_label_3
_geom_angle
_geom_angle_publ_flag
C9 C1 C10 102.0(3) yes
C2 C1 C10 101.5(2) yes
C2 C1 C9 107.1(3) yes
C1 C2 C6 104.4(2) yes
C1 C2 O3 111.9(2) yes
O3 C2 C6 104.9(2) yes
C2 O3 N4 109.7(2) yes
O3 N4 C5 109.4(2) yes
N4 C5 C51 119.8(2) yes
N4 C5 C6 114.7(3) yes
C6 C5 C51 125.5(2) yes
C2 C6 C5 101.1(2) yes
C5 C6 C7 115.8(2) yes
C2 C6 C7 102.0(2) yes
C6 C7 C10 101.9(2) yes
C6 C7 C8 107.0(2) yes
C8 C7 C10 102.0(2) yes
C7 C8 C9 103.1(3) yes
C1 C9 C8 103.3(3) yes
C1 C10 C7 94.3(2) yes
C5 C51 C56 119.8(3) yes
C5 C51 C52 121.4(3) yes
C52 C51 C56 118.9(3) yes
C51 C52 C53 120.8(3) yes
C52 C53 C54 119.9(4) yes
C53 C54 C55 120.6(4) yes
C54 C55 C56 120.0(4) yes
C51 C56 C55 119.8(3) yes

loop_
_geom_bond_atom_site_label_1
_geom_bond_atom_site_label_2
_geom_bond_distance
_geom_bond_publ_flag
C1 C2 1.504(4) yes
C1 C9 1.529(5) yes
C1 C10 1.525(4) yes
C2 O3 1.457(4) yes
C2 C6 1.530(4) yes
O3 N4 1.405(4) yes
N4 C5 1.283(4) yes
C5 C6 1.487(4) yes
C5 C51 1.476(4) yes
C6 C7 1.552(4) yes
C7 C8 1.515(4) yes
C7 C10 1.516(4) yes
C8 C9 1.536(5) yes
C51 C52 1.389(4) yes
C51 C56 1.388(4) yes
C52 C53 1.371(5) yes
C53 C54 1.376(6) yes
C54 C55 1.363(7) yes
C55 C56 1.396(4) yes

loop_
_geom_torsion_atom_site_label_1
_geom_torsion_atom_site_label_2
_geom_torsion_atom_site_label_3
_geom_torsion_atom_site_label_4
_geom_torsion
C9 C1 C10 C7 -54.2(3)
C2 C1 C10 C7 56.2(3)
C10 C1 C9 C8 32.9(13)
C2 C1 C9 C8 -73.2(3)
C9 C1 C2 C6 69.6(3)
C9 C1 C2 O3 -177.4(3)
C10 C1 C2 C6 -36.9(3)
C10 C1 C2 O3 76.0(3)
C1 C2 C6 C7 2.3(3)
C1 C2 C6 C5 122.0(2)
C1 C2 O3 N4 -117.3(3)
O3 C2 C6 C7 -115.5(2)
O3 C2 C6 C5 4.2(3)
C6 C2 O3 N4 -4.6(3)
C2 O3 N4 C5 3.1(3)
O3 N4 C5 C6 -0.1(3)
O3 N4 C5 C51 179.3(2)
N4 C5 C6 C2 -2.7(3)
N4 C5 C51 C52 -4.8(4)
N4 C5 C51 C56 174.8(3)
N4 C5 C6 C7 106.6(3)
C51 C5 C6 C2 177.9(3)
C6 C5 C51 C52 174.5(3)
C6 C5 C51 C56 -5.9(4)
C51 C5 C6 C7 -72.8(4)
C5 C6 C7 C8 177.9(2)
C2 C6 C7 C8 -73.4(3)
C5 C6 C7 C10 -75.4(3)
C2 C6 C7 C10 33.3(3)
C6 C7 C10 C1 -54.5(2)
C8 C7 C10 C1 56.0(3)
C6 C7 C8 C9 69.6(3)
C10 C7 C8 C9 -37.0(3)
C7 C8 C9 C1 2.2(3)
C5 C51 C56 C55 -179.8(3)
C5 C51 C52 C53 179.9(3)
C52 C51 C56 C55 -0.2(5)
C56 C51 C52 C53 0.3(5)
C51 C52 C53 C54 0.7(6)
C52 C53 C54 C55 -1.7(6)
C53 C54 C55 C56 1.8(6)
C54 C55 C56 C51 -0.8(5)
